data_1559777
loop_
_publ_author_name
'Navarro-Huerta, Armando'
'Jellen, Marcus J.'
'Arcudia, Jessica'
'Teat, Simon J.'
'Toscano, Rub\'en A'
'Merino, Gabriel'
'Rodr\'iguez-Molina, Braulio'

_publ_section_title
;
 Tailoring the cavities of hydrogen-bonded amphidynamic crystals using
 weak contacts: towards faster molecular machines.
;
_journal_issue 6
_journal_name_full 'Chemical science'
_journal_page_first 2181
_journal_page_last 2188
_journal_paper_doi 10.1039/d0sc05899h
_journal_volume 12
_journal_year 2020
_chemical_absolute_configuration ad
_chemical_formula_moiety '2(C24 H13 F4 N),C6 H12 N2'
_chemical_formula_sum 'C54 H38 F8 N4'
_chemical_formula_weight 894.88
_space_group_crystal_system monoclinic
_space_group_IT_number 7
_space_group_name_Hall 'P -2yc'
_space_group_name_H-M_alt 'P 1 c 1'
_atom_sites_solution_hydrogens mixed
_atom_sites_solution_primary 'Dual space'
_atom_sites_solution_secondary difmap
_audit_creation_date 2020-07-21
_audit_creation_method SHELXL-2018/3
_audit_update_record
;
2020-08-07 deposited with the CCDC.	2020-12-14 downloaded from the CCDC.
;
_cell_angle_alpha 90
_cell_angle_beta 109.3540(10)
_cell_angle_gamma 90
_cell_formula_units_Z 2
_cell_length_a 19.0865(8)
_cell_length_b 6.7670(3)
_cell_length_c 17.3518(7)
_cell_measurement_reflns_used 9810
_cell_measurement_temperature 100(2)
_cell_measurement_theta_max 31.3837
_cell_measurement_theta_min 2.5515
_cell_volume 2114.48(16)
_computing_cell_refinement 'Bruker SAINT v8.38a'
_computing_data_collection 'Bruker APEX 3'
_computing_data_reduction 'Bruker SAINT v8.38a'
_computing_molecular_graphics 'Bruker SHELXTL'
_computing_publication_material 'Bruker SHELXTL & local programs'
_computing_structure_refinement 'SHELXL-2018/1 (Sheldrick, 2018)'
_computing_structure_solution 'SHELXT 2014/5 (Sheldrick, 2014)'
_diffrn_ambient_temperature 100(2)
_diffrn_detector_area_resol_mean 7.39
_diffrn_measured_fraction_theta_full 0.998
_diffrn_measured_fraction_theta_max 0.998
_diffrn_measurement_device_type 'Bruker D8 with PHOTONII detector'
_diffrn_measurement_method '\w/\q shutterless scans'
_diffrn_radiation_type synchrotron
_diffrn_radiation_wavelength 0.7288
_diffrn_reflns_av_R_equivalents 0.0393
_diffrn_reflns_av_unetI/netI 0.0351
_diffrn_reflns_Laue_measured_fraction_full 0.998
_diffrn_reflns_Laue_measured_fraction_max 0.998
_diffrn_reflns_limit_h_max 27
_diffrn_reflns_limit_h_min -27
_diffrn_reflns_limit_k_max 9
_diffrn_reflns_limit_k_min -9
_diffrn_reflns_limit_l_max 24
_diffrn_reflns_limit_l_min -24
_diffrn_reflns_number 71153
_diffrn_reflns_point_group_measured_fraction_full 0.996
_diffrn_reflns_point_group_measured_fraction_max 0.997
_diffrn_reflns_theta_full 25.930
_diffrn_reflns_theta_max 31.393
_diffrn_reflns_theta_min 2.319
_diffrn_source 'Advanced Light Source beamline 12.2.1'
_exptl_absorpt_coefficient_mu 0.112
_exptl_absorpt_correction_T_max 0.997
_exptl_absorpt_correction_T_min 0.946
_exptl_absorpt_correction_type multi-scan
_exptl_absorpt_process_details 'SADABS 2016/2 Bruker AXS Madison WI USA'
_exptl_crystal_colour colourless
_exptl_crystal_density_diffrn 1.406
_exptl_crystal_description plates
_exptl_crystal_F_000 924
_exptl_crystal_recrystallization_method 'Re-crystallisation from solvent: Hexanes/ethyl acetate'
_exptl_crystal_size_max 0.300
_exptl_crystal_size_mid 0.300
_exptl_crystal_size_min 0.030
_refine_diff_density_max 0.498
_refine_diff_density_min -0.417
_refine_diff_density_rms 0.077
_refine_ls_abs_structure_details
;
 Flack x determined using 6027 quotients [(I+)-(I-)]/[(I+)+(I-)]
 (Parsons, Flack and Wagner, Acta Cryst. B69 (2013) 249-259).
;
_refine_ls_abs_structure_Flack 0.50(8)
_refine_ls_extinction_method none
_refine_ls_goodness_of_fit_ref 1.045
_refine_ls_hydrogen_treatment mixed
_refine_ls_matrix_type full
_refine_ls_number_parameters 601
_refine_ls_number_reflns 12908
_refine_ls_number_restraints 2
_refine_ls_restrained_S_all 1.045
_refine_ls_R_factor_all 0.0391
_refine_ls_R_factor_gt 0.0381
_refine_ls_shift/su_max 0.001
_refine_ls_shift/su_mean 0.000
_refine_ls_structure_factor_coef Fsqd
_refine_ls_weighting_details 'w=1/[\s^2^(Fo^2^)+(0.0641P)^2^+0.3386P] where P=(Fo^2^+2Fc^2^)/3'
_refine_ls_weighting_scheme calc
_refine_ls_wR_factor_gt 0.0991
_refine_ls_wR_factor_ref 0.1005
_reflns_Friedel_coverage 0.995
_reflns_Friedel_fraction_full 0.993
_reflns_Friedel_fraction_max 0.995
_reflns_number_gt 12540
_reflns_number_total 12908
_reflns_threshold_expression 'I > 2\s(I)'
_cod_data_source_file d0sc05899h2.cif
_cod_data_source_block ANH-BRM-3II-100K
_cod_depositor_comments
;Adding full bibliography for 1559768--1559785.cif.

 Adding full bibliography for 1559768--1559785.cif.
;
_cod_original_sg_symbol_H-M 'P c'
_cod_database_code 1559777
_shelx_shelxl_version_number 2018/3
_shelx_space_group_comment
;
The symmetry employed for this shelxl refinement is uniquely defined
by the following loop, which should always be used as a source of
symmetry information in preference to the above space-group names.
They are only intended as comments.
;
_shelx_estimated_absorpt_t_min 0.967
_shelx_estimated_absorpt_t_max 0.997

loop_
_space_group_symop_operation_xyz
'x, y, z'
'x, -y, z+1/2'

loop_
_atom_site_label
_atom_site_type_symbol
_atom_site_fract_x
_atom_site_fract_y
_atom_site_fract_z
_atom_site_U_iso_or_equiv
_atom_site_adp_type
_atom_site_occupancy
_atom_site_site_symmetry_order
_atom_site_calc_flag
_atom_site_refinement_flags_posn
_atom_site_refinement_flags_adp
_atom_site_refinement_flags_occupancy
_atom_site_disorder_assembly
_atom_site_disorder_group
F1 F 0.57420(6) -0.13629(17) 0.59368(7) 0.0214(2) Uani 1 1 d . . . . .
F2 F 0.59191(7) -0.43384(17) 0.69806(8) 0.0261(3) Uani 1 1 d . . . . .
F3 F 0.94322(6) 0.19635(17) 0.41875(9) 0.0279(3) Uani 1 1 d . . . . .
F4 F 1.07379(7) 0.1506(2) 0.39956(11) 0.0354(3) Uani 1 1 d . . . . .
C1 C 0.61184(9) 0.4371(2) 0.53563(10) 0.0160(3) Uani 1 1 d . . . . .
H1 H 0.567254 0.511907 0.521729 0.019 Uiso 1 1 calc R U . . .
C2 C 0.62107(9) 0.2686(2) 0.58330(10) 0.0154(3) Uani 1 1 d . . . . .
H2 H 0.581891 0.228025 0.602092 0.018 Uiso 1 1 calc R U . . .
C3 C 0.68701(9) 0.1550(2) 0.60489(10) 0.0138(3) Uani 1 1 d . . . . .
C4 C 0.74470(9) 0.2118(2) 0.57677(10) 0.0137(3) Uani 1 1 d . . . . .
H4 H 0.788953 0.135731 0.590068 0.016 Uiso 1 1 calc R U . . .
C5 C 0.85519(9) 0.4444(2) 0.48867(10) 0.0150(3) Uani 1 1 d . . . . .
H5 H 0.882082 0.331220 0.514963 0.018 Uiso 1 1 calc R U . . .
C6 C 0.88615(9) 0.5751(2) 0.44655(10) 0.0153(3) Uani 1 1 d . . . . .
C7 C 0.84560(10) 0.7432(3) 0.40861(11) 0.0177(3) Uani 1 1 d . . . . .
H7 H 0.867410 0.831872 0.380643 0.021 Uiso 1 1 calc R U . . .
C8 C 0.77513(10) 0.7837(3) 0.41069(11) 0.0179(3) Uani 1 1 d . . . . .
H8 H 0.748698 0.897880 0.384869 0.022 Uiso 1 1 calc R U . . .
N9 N 0.67588(8) 0.6558(2) 0.46275(9) 0.0161(3) Uani 1 1 d . . . . .
H9 H 0.6387(14) 0.738(4) 0.4377(16) 0.019 Uiso 1 1 d . U . . .
C10 C 0.67022(9) 0.4935(2) 0.50866(10) 0.0139(3) Uani 1 1 d . . . . .
C11 C 0.73653(9) 0.3817(2) 0.52893(10) 0.0140(3) Uani 1 1 d . . . . .
C12 C 0.78426(9) 0.4822(2) 0.49161(10) 0.0140(3) Uani 1 1 d . . . . .
C13 C 0.74430(9) 0.6511(2) 0.45200(10) 0.0154(3) Uani 1 1 d . . . . .
C14 C 0.69686(9) -0.0182(2) 0.65988(10) 0.0130(3) Uani 1 1 d . . . . .
C15 C 0.64054(9) -0.1540(2) 0.65350(10) 0.0148(3) Uani 1 1 d . . . . .
C16 C 0.64996(10) -0.3116(2) 0.70657(11) 0.0175(3) Uani 1 1 d . . . . .
C17 C 0.71649(11) -0.3444(3) 0.76782(12) 0.0214(3) Uani 1 1 d . . . . .
H17 H 0.722796 -0.453829 0.803776 0.026 Uiso 1 1 calc R U . . .
C18 C 0.77429(10) -0.2118(3) 0.77535(11) 0.0200(3) Uani 1 1 d . . . . .
H18 H 0.820883 -0.231252 0.816864 0.024 Uiso 1 1 calc R U . . .
C19 C 0.76447(9) -0.0517(2) 0.72282(11) 0.0161(3) Uani 1 1 d . . . . .
H19 H 0.804474 0.037634 0.729600 0.019 Uiso 1 1 calc R U . . .
C20 C 0.96117(9) 0.5433(2) 0.44073(11) 0.0163(3) Uani 1 1 d . . . . .
C21 C 0.98609(10) 0.3587(3) 0.42609(12) 0.0186(3) Uani 1 1 d . . . . .
C22 C 1.05457(10) 0.3340(3) 0.41581(13) 0.0219(4) Uani 1 1 d . . . . .
C23 C 1.10168(11) 0.4903(3) 0.42118(14) 0.0245(4) Uani 1 1 d . . . . .
H23 H 1.148530 0.471931 0.414128 0.029 Uiso 1 1 calc R U . . .
C24 C 1.07898(11) 0.6758(3) 0.43718(14) 0.0265(4) Uani 1 1 d . . . . .
H24 H 1.110822 0.786216 0.441644 0.032 Uiso 1 1 calc R U . . .
C25 C 1.01011(11) 0.7020(3) 0.44678(13) 0.0223(4) Uani 1 1 d . . . . .
H25 H 0.995782 0.830597 0.457718 0.027 Uiso 1 1 calc R U . . .
N31 N 0.55796(9) -0.0988(2) 0.36112(9) 0.0183(3) Uani 1 1 d . . . . .
C31 C 0.49243(13) -0.1266(5) 0.3844(2) 0.0589(10) Uani 1 1 d . . . . .
H31A H 0.503697 -0.089493 0.442407 0.071 Uiso 1 1 calc R U . . .
H31B H 0.477906 -0.267699 0.378378 0.071 Uiso 1 1 calc R U . . .
C32 C 0.42692(12) 0.0019(5) 0.33006(19) 0.0503(8) Uani 1 1 d . . . . .
H32A H 0.388300 -0.084516 0.293306 0.060 Uiso 1 1 calc R U . . .
H32B H 0.404354 0.076084 0.365058 0.060 Uiso 1 1 calc R U . . .
C33 C 0.53904(16) -0.1315(3) 0.27281(14) 0.0401(6) Uani 1 1 d . . . . .
H33A H 0.517162 -0.264709 0.258406 0.048 Uiso 1 1 calc R U . . .
H33B H 0.584548 -0.124124 0.257514 0.048 Uiso 1 1 calc R U . . .
C34 C 0.48275(14) 0.0275(3) 0.22534(12) 0.0324(5) Uani 1 1 d . . . . .
H34A H 0.507320 0.119075 0.197837 0.039 Uiso 1 1 calc R U . . .
H34B H 0.440960 -0.037025 0.182873 0.039 Uiso 1 1 calc R U . . .
C35 C 0.58333(11) 0.1076(3) 0.37622(14) 0.0305(4) Uani 1 1 d . . . . .
H35A H 0.622933 0.132229 0.352273 0.037 Uiso 1 1 calc R U . . .
H35B H 0.604142 0.131754 0.435767 0.037 Uiso 1 1 calc R U . . .
C36 C 0.51709(11) 0.2503(3) 0.33735(13) 0.0280(4) Uani 1 1 d . . . . .
H36A H 0.501947 0.313269 0.380879 0.034 Uiso 1 1 calc R U . . .
H36B H 0.532474 0.355778 0.306778 0.034 Uiso 1 1 calc R U . . .
N32 N 0.45403(8) 0.1399(2) 0.28166(10) 0.0184(3) Uani 1 1 d . . . . .
F41 F 0.42370(6) -0.17714(16) 0.54103(7) 0.0194(2) Uani 1 1 d . . . . .
F42 F 0.40090(7) -0.46930(16) 0.43294(8) 0.0227(2) Uani 1 1 d . . . . .
F43 F 0.05713(6) 0.20443(17) 0.70843(9) 0.0262(3) Uani 1 1 d . . . . .
F44 F -0.07335(7) 0.16558(19) 0.72790(10) 0.0333(3) Uani 1 1 d . . . . .
C41 C 0.39523(9) 0.4045(2) 0.60416(10) 0.0153(3) Uani 1 1 d . . . . .
H41 H 0.441405 0.472435 0.620952 0.018 Uiso 1 1 calc R U . . .
C42 C 0.38438(9) 0.2377(2) 0.55504(10) 0.0147(3) Uani 1 1 d . . . . .
H42 H 0.423851 0.192641 0.537641 0.018 Uiso 1 1 calc R U . . .
C43 C 0.31677(9) 0.1332(2) 0.53014(10) 0.0133(3) Uani 1 1 d . . . . .
C44 C 0.25845(9) 0.1970(2) 0.55585(10) 0.0146(3) Uani 1 1 d . . . . .
H44 H 0.212942 0.125999 0.540425 0.018 Uiso 1 1 calc R U . . .
C45 C 0.14730(9) 0.4432(2) 0.63925(10) 0.0155(3) Uani 1 1 d . . . . .
H45 H 0.119548 0.331781 0.612422 0.019 Uiso 1 1 calc R U . . .
C46 C 0.11646(9) 0.5778(2) 0.67960(10) 0.0158(3) Uani 1 1 d . . . . .
C47 C 0.15827(10) 0.7456(2) 0.71798(11) 0.0176(3) Uani 1 1 d . . . . .
H47 H 0.136432 0.837995 0.744435 0.021 Uiso 1 1 calc R U . . .
C48 C 0.23000(10) 0.7786(2) 0.71805(11) 0.0172(3) Uani 1 1 d . . . . .
H48 H 0.257292 0.891748 0.743764 0.021 Uiso 1 1 calc R U . . .
N49 N 0.33131(8) 0.6346(2) 0.67294(9) 0.0161(3) Uani 1 1 d . . . . .
H49 H 0.3717(14) 0.702(4) 0.7066(15) 0.019 Uiso 1 1 d . U . . .
C50 C 0.33611(9) 0.4693(2) 0.62811(10) 0.0142(3) Uani 1 1 d . . . . .
C51 C 0.26769(9) 0.3659(2) 0.60445(10) 0.0138(3) Uani 1 1 d . . . . .
C52 C 0.21959(9) 0.4739(2) 0.63866(10) 0.0142(3) Uani 1 1 d . . . . .
C53 C 0.26066(9) 0.6399(2) 0.67901(10) 0.0144(3) Uani 1 1 d . . . . .
C54 C 0.30476(9) -0.0367(2) 0.47288(10) 0.0131(3) Uani 1 1 d . . . . .
C55 C 0.35808(9) -0.1824(2) 0.47973(10) 0.0143(3) Uani 1 1 d . . . . .
C56 C 0.34584(10) -0.3368(2) 0.42404(11) 0.0166(3) Uani 1 1 d . . . . .
C57 C 0.28030(11) -0.3534(3) 0.36000(11) 0.0201(3) Uani 1 1 d . . . . .
H57 H 0.272288 -0.459752 0.322298 0.024 Uiso 1 1 calc R U . . .
C58 C 0.22619(10) -0.2106(3) 0.35198(11) 0.0211(3) Uani 1 1 d . . . . .
H58 H 0.180382 -0.219154 0.308339 0.025 Uiso 1 1 calc R U . . .
C59 C 0.23836(9) -0.0550(3) 0.40716(11) 0.0173(3) Uani 1 1 d . . . . .
H59 H 0.200638 0.041607 0.400143 0.021 Uiso 1 1 calc R U . . .
C60 C 0.04092(10) 0.5517(3) 0.68476(10) 0.0166(3) Uani 1 1 d . . . . .
C61 C 0.01510(10) 0.3692(3) 0.70030(11) 0.0177(3) Uani 1 1 d . . . . .
C62 C -0.05325(10) 0.3480(3) 0.71118(12) 0.0212(3) Uani 1 1 d . . . . .
C63 C -0.09997(11) 0.5065(3) 0.70505(13) 0.0244(4) Uani 1 1 d . . . . .
H63 H -0.146842 0.490891 0.712343 0.029 Uiso 1 1 calc R U . . .
C64 C -0.07620(11) 0.6900(3) 0.68784(15) 0.0264(4) Uani 1 1 d . . . . .
H64 H -0.107495 0.801894 0.682657 0.032 Uiso 1 1 calc R U . . .
C65 C -0.00707(11) 0.7123(3) 0.67805(13) 0.0225(3) Uani 1 1 d . . . . .
H65 H 0.007915 0.839649 0.666540 0.027 Uiso 1 1 calc R U . . .

loop_
_atom_site_aniso_label
_atom_site_aniso_U_11
_atom_site_aniso_U_22
_atom_site_aniso_U_33
_atom_site_aniso_U_23
_atom_site_aniso_U_13
_atom_site_aniso_U_12
F1 0.0134(4) 0.0248(5) 0.0231(5) 0.0008(4) 0.0023(4) -0.0035(4)
F2 0.0304(6) 0.0191(5) 0.0368(6) -0.0005(4) 0.0220(5) -0.0084(4)
F3 0.0169(5) 0.0136(5) 0.0529(8) -0.0003(5) 0.0111(5) -0.0014(4)
F4 0.0237(6) 0.0208(6) 0.0651(10) 0.0013(6) 0.0193(6) 0.0065(4)
C1 0.0147(7) 0.0158(7) 0.0175(7) 0.0021(5) 0.0054(5) 0.0035(5)
C2 0.0144(7) 0.0159(7) 0.0169(7) 0.0015(6) 0.0065(5) 0.0013(5)
C3 0.0138(7) 0.0137(6) 0.0137(7) 0.0013(5) 0.0043(5) -0.0001(5)
C4 0.0121(6) 0.0139(6) 0.0146(7) 0.0019(5) 0.0039(5) 0.0001(5)
C5 0.0140(7) 0.0142(7) 0.0162(7) 0.0033(5) 0.0040(5) 0.0005(5)
C6 0.0156(7) 0.0140(7) 0.0167(7) 0.0017(5) 0.0057(6) -0.0003(6)
C7 0.0182(7) 0.0153(7) 0.0206(8) 0.0047(6) 0.0078(6) 0.0000(6)
C8 0.0195(8) 0.0137(7) 0.0206(8) 0.0040(6) 0.0065(6) 0.0018(6)
N9 0.0163(6) 0.0137(6) 0.0183(6) 0.0046(5) 0.0057(5) 0.0039(5)
C10 0.0144(6) 0.0123(6) 0.0143(7) 0.0010(5) 0.0037(5) 0.0021(5)
C11 0.0138(6) 0.0131(6) 0.0149(7) 0.0019(5) 0.0044(5) 0.0005(5)
C12 0.0147(7) 0.0123(6) 0.0147(7) 0.0021(5) 0.0041(5) -0.0001(5)
C13 0.0168(7) 0.0124(6) 0.0159(7) 0.0016(5) 0.0042(6) 0.0021(5)
C14 0.0121(6) 0.0132(6) 0.0141(7) 0.0002(5) 0.0049(5) 0.0008(5)
C15 0.0134(7) 0.0164(7) 0.0157(7) -0.0011(5) 0.0065(6) -0.0006(5)
C16 0.0221(8) 0.0127(7) 0.0231(8) -0.0002(6) 0.0148(6) -0.0015(6)
C17 0.0309(9) 0.0165(7) 0.0214(8) 0.0053(6) 0.0148(7) 0.0044(6)
C18 0.0209(8) 0.0211(8) 0.0172(8) 0.0036(6) 0.0051(6) 0.0049(6)
C19 0.0140(7) 0.0181(7) 0.0152(7) 0.0015(6) 0.0037(6) 0.0012(6)
C20 0.0145(7) 0.0156(7) 0.0183(7) 0.0039(6) 0.0048(6) -0.0006(6)
C21 0.0138(7) 0.0159(7) 0.0247(8) 0.0034(6) 0.0043(6) -0.0001(6)
C22 0.0175(8) 0.0184(8) 0.0299(10) 0.0049(7) 0.0082(7) 0.0044(6)
C23 0.0172(8) 0.0254(9) 0.0333(10) 0.0090(7) 0.0117(7) 0.0023(7)
C24 0.0207(9) 0.0230(9) 0.0395(11) 0.0053(8) 0.0149(8) -0.0045(7)
C25 0.0216(8) 0.0168(8) 0.0309(9) 0.0018(6) 0.0118(7) -0.0036(6)
N31 0.0191(6) 0.0172(6) 0.0181(6) 0.0049(5) 0.0053(5) 0.0032(5)
C31 0.0248(10) 0.083(2) 0.076(2) 0.0659(18) 0.0257(12) 0.0216(12)
C32 0.0194(8) 0.0661(18) 0.0685(17) 0.0529(15) 0.0186(10) 0.0130(10)
C33 0.0567(14) 0.0283(10) 0.0243(9) -0.0065(8) -0.0014(9) 0.0225(10)
C34 0.0460(12) 0.0273(9) 0.0155(7) -0.0024(7) -0.0010(7) 0.0143(9)
C35 0.0249(8) 0.0197(8) 0.0360(10) -0.0035(7) -0.0045(7) 0.0044(7)
C36 0.0292(9) 0.0198(8) 0.0276(9) -0.0038(7) -0.0007(7) 0.0096(7)
N32 0.0184(6) 0.0175(6) 0.0186(6) 0.0067(5) 0.0051(5) 0.0040(5)
F41 0.0144(4) 0.0195(5) 0.0216(5) -0.0009(4) 0.0022(4) 0.0023(4)
F42 0.0276(5) 0.0162(5) 0.0297(6) -0.0004(4) 0.0165(5) 0.0046(4)
F43 0.0159(5) 0.0158(5) 0.0464(7) 0.0009(5) 0.0097(5) 0.0013(4)
F44 0.0229(6) 0.0222(6) 0.0573(9) -0.0007(6) 0.0168(6) -0.0083(5)
C41 0.0135(6) 0.0140(7) 0.0177(7) 0.0004(5) 0.0043(5) -0.0024(5)
C42 0.0136(6) 0.0138(6) 0.0166(7) 0.0005(5) 0.0051(5) -0.0015(5)
C43 0.0135(7) 0.0121(6) 0.0134(7) -0.0006(5) 0.0032(5) -0.0010(5)
C44 0.0131(6) 0.0140(7) 0.0165(7) -0.0026(5) 0.0045(5) -0.0024(5)
C45 0.0146(7) 0.0148(7) 0.0166(7) -0.0033(5) 0.0047(6) -0.0018(5)
C46 0.0150(7) 0.0144(7) 0.0175(7) -0.0021(6) 0.0048(6) 0.0002(6)
C47 0.0194(7) 0.0135(7) 0.0204(8) -0.0036(6) 0.0072(6) -0.0007(6)
C48 0.0190(8) 0.0131(7) 0.0192(7) -0.0041(6) 0.0061(6) -0.0034(6)
N49 0.0145(6) 0.0141(6) 0.0196(7) -0.0040(5) 0.0055(5) -0.0028(5)
C50 0.0151(7) 0.0113(6) 0.0152(7) -0.0005(5) 0.0035(5) -0.0017(5)
C51 0.0131(6) 0.0133(7) 0.0144(7) -0.0012(5) 0.0036(5) -0.0023(5)
C52 0.0142(7) 0.0133(6) 0.0146(7) -0.0019(5) 0.0042(5) -0.0016(5)
C53 0.0152(7) 0.0130(7) 0.0146(7) -0.0009(5) 0.0044(6) -0.0013(5)
C54 0.0145(7) 0.0134(6) 0.0123(6) -0.0007(5) 0.0056(5) -0.0014(5)
C55 0.0137(6) 0.0150(7) 0.0148(7) 0.0010(5) 0.0057(5) -0.0010(5)
C56 0.0208(7) 0.0134(7) 0.0196(7) -0.0003(5) 0.0120(6) 0.0000(5)
C57 0.0245(8) 0.0198(8) 0.0176(8) -0.0057(6) 0.0089(6) -0.0055(6)
C58 0.0200(8) 0.0244(8) 0.0167(8) -0.0046(6) 0.0033(6) -0.0056(7)
C59 0.0154(7) 0.0192(8) 0.0164(7) -0.0008(6) 0.0039(6) -0.0006(6)
C60 0.0159(7) 0.0170(7) 0.0167(7) -0.0029(6) 0.0052(6) 0.0000(6)
C61 0.0125(7) 0.0161(7) 0.0230(8) -0.0037(6) 0.0037(6) 0.0003(6)
C62 0.0150(7) 0.0200(8) 0.0280(9) -0.0061(7) 0.0062(7) -0.0062(6)
C63 0.0163(8) 0.0257(9) 0.0323(10) -0.0101(7) 0.0096(7) -0.0018(7)
C64 0.0215(9) 0.0212(9) 0.0384(11) -0.0069(8) 0.0124(8) 0.0033(7)
C65 0.0215(8) 0.0170(8) 0.0313(9) -0.0039(7) 0.0117(7) 0.0014(6)

loop_
_atom_type_symbol
_atom_type_description
_atom_type_scat_dispersion_real
_atom_type_scat_dispersion_imag
_atom_type_scat_source
C C 0.0034 0.0017 'International Tables Vol C Tables 4.2.6.8 and 6.1.1.4'
H H 0.0000 0.0000 'International Tables Vol C Tables 4.2.6.8 and 6.1.1.4'
N N 0.0065 0.0035 'International Tables Vol C Tables 4.2.6.8 and 6.1.1.4'
F F 0.0185 0.0109 'International Tables Vol C Tables 4.2.6.8 and 6.1.1.4'

loop_
_geom_angle_atom_site_label_1
_geom_angle_atom_site_label_2
_geom_angle_atom_site_label_3
_geom_angle
_geom_angle_site_symmetry_1
_geom_angle_site_symmetry_3
_geom_angle_publ_flag
C2 C1 C10 117.86(15) . . ?
C2 C1 H1 121.1 . . ?
C10 C1 H1 121.1 . . ?
C1 C2 C3 122.09(15) . . ?
C1 C2 H2 119.0 . . ?
C3 C2 H2 119.0 . . ?
C4 C3 C2 119.49(15) . . ?
C4 C3 C14 119.69(14) . . ?
C2 C3 C14 120.77(15) . . ?
C11 C4 C3 119.23(15) . . ?
C11 C4 H4 120.4 . . ?
C3 C4 H4 120.4 . . ?
C12 C5 C6 119.12(15) . . ?
C12 C5 H5 120.4 . . ?
C6 C5 H5 120.4 . . ?
C5 C6 C7 119.55(15) . . ?
C5 C6 C20 121.92(15) . . ?
C7 C6 C20 118.53(15) . . ?
C8 C7 C6 122.33(15) . . ?
C8 C7 H7 118.8 . . ?
C6 C7 H7 118.8 . . ?
C7 C8 C13 117.72(15) . . ?
C7 C8 H8 121.1 . . ?
C13 C8 H8 121.1 . . ?
C13 N9 C10 108.53(13) . . ?
C13 N9 H9 125.7(16) . . ?
C10 N9 H9 125.1(17) . . ?
N9 C10 C1 129.32(15) . . ?
N9 C10 C11 109.51(14) . . ?
C1 C10 C11 121.16(15) . . ?
C4 C11 C10 120.17(15) . . ?
C4 C11 C12 133.52(15) . . ?
C10 C11 C12 106.31(14) . . ?
C5 C12 C13 120.16(15) . . ?
C5 C12 C11 133.73(15) . . ?
C13 C12 C11 106.11(14) . . ?
N9 C13 C8 129.36(15) . . ?
N9 C13 C12 109.53(14) . . ?
C8 C13 C12 121.11(15) . . ?
C15 C14 C19 116.22(15) . . ?
C15 C14 C3 122.76(14) . . ?
C19 C14 C3 121.01(15) . . ?
F1 C15 C16 117.57(15) . . ?
F1 C15 C14 120.37(14) . . ?
C16 C15 C14 122.06(16) . . ?
F2 C16 C17 119.91(15) . . ?
F2 C16 C15 118.62(16) . . ?
C17 C16 C15 121.47(16) . . ?
C16 C17 C18 117.86(16) . . ?
C16 C17 H17 121.1 . . ?
C18 C17 H17 121.1 . . ?
C19 C18 C17 120.69(17) . . ?
C19 C18 H18 119.7 . . ?
C17 C18 H18 119.7 . . ?
C18 C19 C14 121.70(16) . . ?
C18 C19 H19 119.2 . . ?
C14 C19 H19 119.2 . . ?
C21 C20 C25 116.20(16) . . ?
C21 C20 C6 122.62(15) . . ?
C25 C20 C6 121.14(15) . . ?
F3 C21 C22 117.21(16) . . ?
F3 C21 C20 121.00(15) . . ?
C22 C21 C20 121.76(16) . . ?
F4 C22 C23 120.38(17) . . ?
F4 C22 C21 118.08(17) . . ?
C23 C22 C21 121.54(18) . . ?
C22 C23 C24 118.08(17) . . ?
C22 C23 H23 121.0 . . ?
C24 C23 H23 121.0 . . ?
C23 C24 C25 120.69(18) . . ?
C23 C24 H24 119.7 . . ?
C25 C24 H24 119.7 . . ?
C24 C25 C20 121.71(18) . . ?
C24 C25 H25 119.1 . . ?
C20 C25 H25 119.1 . . ?
C31 N31 C33 109.5(2) . . ?
C31 N31 C35 109.7(2) . . ?
C33 N31 C35 106.32(17) . . ?
N31 C31 C32 110.68(17) . . ?
N31 C31 H31A 109.5 . . ?
C32 C31 H31A 109.5 . . ?
N31 C31 H31B 109.5 . . ?
C32 C31 H31B 109.5 . . ?
H31A C31 H31B 108.1 . . ?
N32 C32 C31 109.79(16) . . ?
N32 C32 H32A 109.7 . . ?
C31 C32 H32A 109.7 . . ?
N32 C32 H32B 109.7 . . ?
C31 C32 H32B 109.7 . . ?
H32A C32 H32B 108.2 . . ?
N31 C33 C34 109.68(16) . . ?
N31 C33 H33A 109.7 . . ?
C34 C33 H33A 109.7 . . ?
N31 C33 H33B 109.7 . . ?
C34 C33 H33B 109.7 . . ?
H33A C33 H33B 108.2 . . ?
N32 C34 C33 110.43(16) . . ?
N32 C34 H34A 109.6 . . ?
C33 C34 H34A 109.6 . . ?
N32 C34 H34B 109.6 . . ?
C33 C34 H34B 109.6 . . ?
H34A C34 H34B 108.1 . . ?
N31 C35 C36 109.84(15) . . ?
N31 C35 H35A 109.7 . . ?
C36 C35 H35A 109.7 . . ?
N31 C35 H35B 109.7 . . ?
C36 C35 H35B 109.7 . . ?
H35A C35 H35B 108.2 . . ?
N32 C36 C35 109.83(15) . . ?
N32 C36 H36A 109.7 . . ?
C35 C36 H36A 109.7 . . ?
N32 C36 H36B 109.7 . . ?
C35 C36 H36B 109.7 . . ?
H36A C36 H36B 108.2 . . ?
C32 N32 C36 108.38(19) . . ?
C32 N32 C34 109.3(2) . . ?
C36 N32 C34 107.04(16) . . ?
C42 C41 C50 117.86(15) . . ?
C42 C41 H41 121.1 . . ?
C50 C41 H41 121.1 . . ?
C41 C42 C43 122.14(15) . . ?
C41 C42 H42 118.9 . . ?
C43 C42 H42 118.9 . . ?
C44 C43 C42 119.53(15) . . ?
C44 C43 C54 119.30(14) . . ?
C42 C43 C54 121.07(14) . . ?
C51 C44 C43 119.39(15) . . ?
C51 C44 H44 120.3 . . ?
C43 C44 H44 120.3 . . ?
C46 C45 C52 119.27(15) . . ?
C46 C45 H45 120.4 . . ?
C52 C45 H45 120.4 . . ?
C45 C46 C47 119.54(15) . . ?
C45 C46 C60 122.23(15) . . ?
C47 C46 C60 118.23(15) . . ?
C48 C47 C46 122.04(15) . . ?
C48 C47 H47 119.0 . . ?
C46 C47 H47 119.0 . . ?
C47 C48 C53 117.64(15) . . ?
C47 C48 H48 121.2 . . ?
C53 C48 H48 121.2 . . ?
C50 N49 C53 108.10(14) . . ?
C50 N49 H49 124.2(16) . . ?
C53 N49 H49 124.7(16) . . ?
N49 C50 C41 129.21(15) . . ?
N49 C50 C51 109.63(14) . . ?
C41 C50 C51 121.14(15) . . ?
C44 C51 C50 119.92(15) . . ?
C44 C51 C52 133.74(15) . . ?
C50 C51 C52 106.33(14) . . ?
C45 C52 C53 120.02(15) . . ?
C45 C52 C51 133.63(15) . . ?
C53 C52 C51 106.34(14) . . ?
N49 C53 C48 128.97(15) . . ?
N49 C53 C52 109.57(14) . . ?
C48 C53 C52 121.46(15) . . ?
C55 C54 C59 116.43(15) . . ?
C55 C54 C43 122.93(15) . . ?
C59 C54 C43 120.62(15) . . ?
F41 C55 C56 117.80(15) . . ?
F41 C55 C54 120.66(14) . . ?
C56 C55 C54 121.53(15) . . ?
F42 C56 C57 120.21(16) . . ?
F42 C56 C55 118.32(16) . . ?
C57 C56 C55 121.45(16) . . ?
C56 C57 C58 118.13(16) . . ?
C56 C57 H57 120.9 . . ?
C58 C57 H57 120.9 . . ?
C57 C58 C59 120.65(17) . . ?
C57 C58 H58 119.7 . . ?
C59 C58 H58 119.7 . . ?
C58 C59 C54 121.80(16) . . ?
C58 C59 H59 119.1 . . ?
C54 C59 H59 119.1 . . ?
C61 C60 C65 116.20(16) . . ?
C61 C60 C46 122.13(15) . . ?
C65 C60 C46 121.60(16) . . ?
F43 C61 C62 116.91(16) . . ?
F43 C61 C60 121.11(15) . . ?
C62 C61 C60 121.94(16) . . ?
F44 C62 C63 120.36(17) . . ?
F44 C62 C61 118.06(17) . . ?
C63 C62 C61 121.58(17) . . ?
C62 C63 C64 117.66(17) . . ?
C62 C63 H63 121.2 . . ?
C64 C63 H63 121.2 . . ?
C63 C64 C65 120.88(18) . . ?
C63 C64 H64 119.6 . . ?
C65 C64 H64 119.6 . . ?
C64 C65 C60 121.70(18) . . ?
C64 C65 H65 119.1 . . ?
C60 C65 H65 119.1 . . ?

loop_
_geom_bond_atom_site_label_1
_geom_bond_atom_site_label_2
_geom_bond_distance
_geom_bond_site_symmetry_2
_geom_bond_publ_flag
F1 C15 1.351(2) . ?
F2 C16 1.351(2) . ?
F3 C21 1.351(2) . ?
F4 C22 1.350(2) . ?
C1 C2 1.385(2) . ?
C1 C10 1.397(2) . ?
C1 H1 0.9500 . ?
C2 C3 1.415(2) . ?
C2 H2 0.9500 . ?
C3 C4 1.398(2) . ?
C3 C14 1.483(2) . ?
C4 C11 1.396(2) . ?
C4 H4 0.9500 . ?
C5 C12 1.395(2) . ?
C5 C6 1.397(2) . ?
C5 H5 0.9500 . ?
C6 C7 1.410(2) . ?
C6 C20 1.484(2) . ?
C7 C8 1.385(2) . ?
C7 H7 0.9500 . ?
C8 C13 1.395(2) . ?
C8 H8 0.9500 . ?
N9 C13 1.379(2) . ?
N9 C10 1.382(2) . ?
N9 H9 0.89(3) . ?
C10 C11 1.415(2) . ?
C11 C12 1.450(2) . ?
C12 C13 1.419(2) . ?
C14 C15 1.391(2) . ?
C14 C19 1.405(2) . ?
C15 C16 1.381(2) . ?
C16 C17 1.377(3) . ?
C17 C18 1.394(3) . ?
C17 H17 0.9500 . ?
C18 C19 1.388(2) . ?
C18 H18 0.9500 . ?
C19 H19 0.9500 . ?
C20 C21 1.390(2) . ?
C20 C25 1.404(2) . ?
C21 C22 1.387(2) . ?
C22 C23 1.371(3) . ?
C23 C24 1.386(3) . ?
C23 H23 0.9500 . ?
C24 C25 1.390(3) . ?
C24 H24 0.9500 . ?
C25 H25 0.9500 . ?
N31 C31 1.448(3) . ?
N31 C33 1.470(3) . ?
N31 C35 1.473(3) . ?
C31 C32 1.558(3) . ?
C31 H31A 0.9900 . ?
C31 H31B 0.9900 . ?
C32 N32 1.461(2) . ?
C32 H32A 0.9900 . ?
C32 H32B 0.9900 . ?
C33 C34 1.551(3) . ?
C33 H33A 0.9900 . ?
C33 H33B 0.9900 . ?
C34 N32 1.480(3) . ?
C34 H34A 0.9900 . ?
C34 H34B 0.9900 . ?
C35 C36 1.556(3) . ?
C35 H35A 0.9900 . ?
C35 H35B 0.9900 . ?
C36 N32 1.473(2) . ?
C36 H36A 0.9900 . ?
C36 H36B 0.9900 . ?
F41 C55 1.3485(19) . ?
F42 C56 1.351(2) . ?
F43 C61 1.353(2) . ?
F44 C62 1.352(2) . ?
C41 C42 1.388(2) . ?
C41 C50 1.396(2) . ?
C41 H41 0.9500 . ?
C42 C43 1.408(2) . ?
C42 H42 0.9500 . ?
C43 C44 1.398(2) . ?
C43 C54 1.487(2) . ?
C44 C51 1.397(2) . ?
C44 H44 0.9500 . ?
C45 C46 1.393(2) . ?
C45 C52 1.399(2) . ?
C45 H45 0.9500 . ?
C46 C47 1.420(2) . ?
C46 C60 1.484(2) . ?
C47 C48 1.387(2) . ?
C47 H47 0.9500 . ?
C48 C53 1.395(2) . ?
C48 H48 0.9500 . ?
N49 C50 1.383(2) . ?
N49 C53 1.388(2) . ?
N49 H49 0.92(3) . ?
C50 C51 1.417(2) . ?
C51 C52 1.446(2) . ?
C52 C53 1.415(2) . ?
C54 C55 1.393(2) . ?
C54 C59 1.401(2) . ?
C55 C56 1.390(2) . ?
C56 C57 1.375(3) . ?
C57 C58 1.388(3) . ?
C57 H57 0.9500 . ?
C58 C59 1.390(2) . ?
C58 H58 0.9500 . ?
C59 H59 0.9500 . ?
C60 C61 1.389(2) . ?
C60 C65 1.401(2) . ?
C61 C62 1.386(2) . ?
C62 C63 1.376(3) . ?
C63 C64 1.388(3) . ?
C63 H63 0.9500 . ?
C64 C65 1.393(3) . ?
C64 H64 0.9500 . ?
C65 H65 0.9500 . ?

loop_
_geom_hbond_atom_site_label_D
_geom_hbond_atom_site_label_H
_geom_hbond_atom_site_label_A
_geom_hbond_distance_DH
_geom_hbond_distance_HA
_geom_hbond_distance_DA
_geom_hbond_angle_DHA
_geom_hbond_site_symmetry_A
_geom_hbond_publ_flag
N9 H9 N31 0.89(3) 2.00(3) 2.881(2) 169(2) 1_565 yes
C31 H31A F1 0.99 2.54 3.446(4) 151.8 . yes
C31 H31B F42 0.99 2.42 3.181(3) 133.5 . yes
C34 H34A F1 0.99 2.54 3.384(3) 143.4 2_554 yes
C36 H36B F2 0.99 2.56 3.422(3) 145.8 2_554 yes
N49 H49 N32 0.92(3) 1.99(3) 2.906(2) 176(2) 2_565 yes

loop_
_geom_torsion_atom_site_label_1
_geom_torsion_atom_site_label_2
_geom_torsion_atom_site_label_3
_geom_torsion_atom_site_label_4
_geom_torsion
_geom_torsion_site_symmetry_1
_geom_torsion_site_symmetry_2
_geom_torsion_site_symmetry_3
_geom_torsion_site_symmetry_4
_geom_torsion_publ_flag
C10 C1 C2 C3 0.1(3) . . . . ?
C1 C2 C3 C4 -0.8(3) . . . . ?
C1 C2 C3 C14 176.50(16) . . . . ?
C2 C3 C4 C11 1.0(2) . . . . ?
C14 C3 C4 C11 -176.30(15) . . . . ?
C12 C5 C6 C7 0.6(3) . . . . ?
C12 C5 C6 C20 -179.75(16) . . . . ?
C5 C6 C7 C8 -0.7(3) . . . . ?
C20 C6 C7 C8 179.69(17) . . . . ?
C6 C7 C8 C13 -0.1(3) . . . . ?
C13 N9 C10 C1 179.27(17) . . . . ?
C13 N9 C10 C11 0.56(19) . . . . ?
C2 C1 C10 N9 -178.22(17) . . . . ?
C2 C1 C10 C11 0.3(2) . . . . ?
C3 C4 C11 C10 -0.6(2) . . . . ?
C3 C4 C11 C12 178.96(17) . . . . ?
N9 C10 C11 C4 178.73(15) . . . . ?
C1 C10 C11 C4 -0.1(2) . . . . ?
N9 C10 C11 C12 -0.94(19) . . . . ?
C1 C10 C11 C12 -179.76(15) . . . . ?
C6 C5 C12 C13 0.2(3) . . . . ?
C6 C5 C12 C11 -179.70(17) . . . . ?
C4 C11 C12 C5 1.2(3) . . . . ?
C10 C11 C12 C5 -179.16(19) . . . . ?
C4 C11 C12 C13 -178.66(18) . . . . ?
C10 C11 C12 C13 0.94(18) . . . . ?
C10 N9 C13 C8 -179.42(18) . . . . ?
C10 N9 C13 C12 0.05(19) . . . . ?
C7 C8 C13 N9 -179.61(18) . . . . ?
C7 C8 C13 C12 1.0(3) . . . . ?
C5 C12 C13 N9 179.45(16) . . . . ?
C11 C12 C13 N9 -0.62(19) . . . . ?
C5 C12 C13 C8 -1.0(3) . . . . ?
C11 C12 C13 C8 178.90(16) . . . . ?
C4 C3 C14 C15 -140.49(17) . . . . ?
C2 C3 C14 C15 42.2(2) . . . . ?
C4 C3 C14 C19 40.5(2) . . . . ?
C2 C3 C14 C19 -136.77(17) . . . . ?
C19 C14 C15 F1 -178.49(14) . . . . ?
C3 C14 C15 F1 2.5(2) . . . . ?
C19 C14 C15 C16 0.8(2) . . . . ?
C3 C14 C15 C16 -178.23(15) . . . . ?
F1 C15 C16 F2 -2.7(2) . . . . ?
C14 C15 C16 F2 177.97(15) . . . . ?
F1 C15 C16 C17 178.04(15) . . . . ?
C14 C15 C16 C17 -1.3(3) . . . . ?
F2 C16 C17 C18 -178.59(16) . . . . ?
C15 C16 C17 C18 0.7(3) . . . . ?
C16 C17 C18 C19 0.4(3) . . . . ?
C17 C18 C19 C14 -0.8(3) . . . . ?
C15 C14 C19 C18 0.2(2) . . . . ?
C3 C14 C19 C18 179.28(16) . . . . ?
C5 C6 C20 C21 42.3(3) . . . . ?
C7 C6 C20 C21 -138.06(18) . . . . ?
C5 C6 C20 C25 -140.16(19) . . . . ?
C7 C6 C20 C25 39.5(2) . . . . ?
C25 C20 C21 F3 -179.63(17) . . . . ?
C6 C20 C21 F3 -2.0(3) . . . . ?
C25 C20 C21 C22 -1.7(3) . . . . ?
C6 C20 C21 C22 175.92(18) . . . . ?
F3 C21 C22 F4 -0.2(3) . . . . ?
C20 C21 C22 F4 -178.20(18) . . . . ?
F3 C21 C22 C23 179.26(18) . . . . ?
C20 C21 C22 C23 1.3(3) . . . . ?
F4 C22 C23 C24 179.4(2) . . . . ?
C21 C22 C23 C24 -0.1(3) . . . . ?
C22 C23 C24 C25 -0.5(3) . . . . ?
C23 C24 C25 C20 0.0(3) . . . . ?
C21 C20 C25 C24 1.1(3) . . . . ?
C6 C20 C25 C24 -176.58(19) . . . . ?
C33 N31 C31 C32 -52.6(4) . . . . ?
C35 N31 C31 C32 63.7(3) . . . . ?
N31 C31 C32 N32 -10.3(4) . . . . ?
C31 N31 C33 C34 64.3(3) . . . . ?
C35 N31 C33 C34 -54.2(3) . . . . ?
N31 C33 C34 N32 -10.8(3) . . . . ?
C31 N31 C35 C36 -50.3(2) . . . . ?
C33 N31 C35 C36 68.1(2) . . . . ?
N31 C35 C36 N32 -13.1(2) . . . . ?
C31 C32 N32 C36 -52.9(3) . . . . ?
C31 C32 N32 C34 63.4(3) . . . . ?
C35 C36 N32 C32 66.1(2) . . . . ?
C35 C36 N32 C34 -51.7(2) . . . . ?
C33 C34 N32 C32 -51.6(3) . . . . ?
C33 C34 N32 C36 65.6(2) . . . . ?
C50 C41 C42 C43 -0.8(2) . . . . ?
C41 C42 C43 C44 -0.5(2) . . . . ?
C41 C42 C43 C54 175.75(15) . . . . ?
C42 C43 C44 C51 1.4(2) . . . . ?
C54 C43 C44 C51 -175.00(15) . . . . ?
C52 C45 C46 C47 1.2(3) . . . . ?
C52 C45 C46 C60 -178.22(16) . . . . ?
C45 C46 C47 C48 -1.2(3) . . . . ?
C60 C46 C47 C48 178.24(16) . . . . ?
C46 C47 C48 C53 -0.3(3) . . . . ?
C53 N49 C50 C41 178.13(17) . . . . ?
C53 N49 C50 C51 0.19(19) . . . . ?
C42 C41 C50 N49 -176.48(17) . . . . ?
C42 C41 C50 C51 1.3(2) . . . . ?
C43 C44 C51 C50 -0.9(2) . . . . ?
C43 C44 C51 C52 177.66(17) . . . . ?
N49 C50 C51 C44 177.68(15) . . . . ?
C41 C50 C51 C44 -0.5(2) . . . . ?
N49 C50 C51 C52 -1.22(19) . . . . ?
C41 C50 C51 C52 -179.35(15) . . . . ?
C46 C45 C52 C53 0.2(3) . . . . ?
C46 C45 C52 C51 179.25(18) . . . . ?
C44 C51 C52 C45 3.9(3) . . . . ?
C50 C51 C52 C45 -177.38(19) . . . . ?
C44 C51 C52 C53 -176.93(18) . . . . ?
C50 C51 C52 C53 1.74(19) . . . . ?
C50 N49 C53 C48 -179.75(18) . . . . ?
C50 N49 C53 C52 0.96(19) . . . . ?
C47 C48 C53 N49 -177.46(17) . . . . ?
C47 C48 C53 C52 1.8(3) . . . . ?
C45 C52 C53 N49 177.58(16) . . . . ?
C51 C52 C53 N49 -1.68(19) . . . . ?
C45 C52 C53 C48 -1.8(3) . . . . ?
C51 C52 C53 C48 178.96(16) . . . . ?
C44 C43 C54 C55 -140.11(17) . . . . ?
C42 C43 C54 C55 43.6(2) . . . . ?
C44 C43 C54 C59 41.3(2) . . . . ?
C42 C43 C54 C59 -134.95(17) . . . . ?
C59 C54 C55 F41 -179.99(14) . . . . ?
C43 C54 C55 F41 1.4(2) . . . . ?
C59 C54 C55 C56 0.2(2) . . . . ?
C43 C54 C55 C56 -178.42(15) . . . . ?
F41 C55 C56 F42 -1.9(2) . . . . ?
C54 C55 C56 F42 177.93(14) . . . . ?
F41 C55 C56 C57 179.72(15) . . . . ?
C54 C55 C56 C57 -0.5(3) . . . . ?
F42 C56 C57 C58 -178.12(16) . . . . ?
C55 C56 C57 C58 0.2(3) . . . . ?
C56 C57 C58 C59 0.2(3) . . . . ?
C57 C58 C59 C54 -0.5(3) . . . . ?
C55 C54 C59 C58 0.3(3) . . . . ?
C43 C54 C59 C58 178.93(16) . . . . ?
C45 C46 C60 C61 42.1(3) . . . . ?
C47 C46 C60 C61 -137.33(18) . . . . ?
C45 C46 C60 C65 -140.98(19) . . . . ?
C47 C46 C60 C65 39.6(2) . . . . ?
C65 C60 C61 F43 -179.58(17) . . . . ?
C46 C60 C61 F43 -2.5(3) . . . . ?
C65 C60 C61 C62 -2.0(3) . . . . ?
C46 C60 C61 C62 175.04(17) . . . . ?
F43 C61 C62 F44 -0.9(3) . . . . ?
C60 C61 C62 F44 -178.53(17) . . . . ?
F43 C61 C62 C63 179.36(18) . . . . ?
C60 C61 C62 C63 1.7(3) . . . . ?
F44 C62 C63 C64 180.0(2) . . . . ?
C61 C62 C63 C64 -0.3(3) . . . . ?
C62 C63 C64 C65 -0.7(3) . . . . ?
C63 C64 C65 C60 0.3(3) . . . . ?
C61 C60 C65 C64 1.0(3) . . . . ?
C46 C60 C65 C64 -176.02(19) . . . . ?
